data_2206916
loop_
_publ_author_name
'Wan, Xiang-Jian'
'Xu, Feng-Bo'
'Li, Qing-Shan'
'Song, Hai-Bin'
'Zhang, Zheng-Zhi'

_publ_section_title
;
 Trichloro[1,3-bis(2-pyridylmethyl)imidazolium]zinc(II)
;
_journal_issue 10
_journal_name_full 'Acta Crystallographica Section E'
_journal_page_first m2174
_journal_page_last m2175
_journal_paper_doi 10.1107/S1600536805029971
_journal_volume 61
_journal_year 2005
_chemical_formula_moiety '[Zn (C15 H15 N4 ) Cl3]'
_chemical_formula_sum 'C15 H15 Cl3 N4 Zn'
_chemical_formula_weight 423.03
_chemical_name_systematic
;
 ?
;
_space_group_IT_number 19
_symmetry_cell_setting orthorhombic
_symmetry_space_group_name_Hall 'P 2ac 2ab'
_symmetry_space_group_name_H-M 'P 21 21 21'
_atom_sites_solution_hydrogens geom
_atom_sites_solution_primary direct
_atom_sites_solution_secondary difmap
_cell_angle_alpha 90.00
_cell_angle_beta 90.00
_cell_angle_gamma 90.00
_cell_formula_units_Z 4
_cell_length_a 8.3222(12)
_cell_length_b 13.3871(18)
_cell_length_c 15.977(2)
_cell_measurement_reflns_used 2564
_cell_measurement_temperature 294(2)
_cell_measurement_theta_max 22.59
_cell_measurement_theta_min 2.76
_cell_volume 1780.0(4)
_computing_cell_refinement 'SAINT (Bruker, 1999)'
_computing_data_collection 'SMART (Bruker, 1998)'
_computing_data_reduction SAINT
_computing_molecular_graphics SHELXTL
_computing_publication_material SHELXTL
_computing_structure_refinement SHELXTL
_computing_structure_solution 'SHELXTL (Bruker, 1999)'
_diffrn_ambient_temperature 294(2)
_diffrn_measured_fraction_theta_full 0.996
_diffrn_measured_fraction_theta_max 0.996
_diffrn_measurement_device_type 'Bruker SMART CCD area-detector'
_diffrn_measurement_method '\f and \w scans'
_diffrn_radiation_monochromator graphite
_diffrn_radiation_source 'fine-focus sealed tube'
_diffrn_radiation_type MoK\a
_diffrn_radiation_wavelength 0.71073
_diffrn_reflns_av_R_equivalents 0.0474
_diffrn_reflns_av_sigmaI/netI 0.0680
_diffrn_reflns_limit_h_max 10
_diffrn_reflns_limit_h_min -10
_diffrn_reflns_limit_k_max 16
_diffrn_reflns_limit_k_min -11
_diffrn_reflns_limit_l_max 19
_diffrn_reflns_limit_l_min -19
_diffrn_reflns_number 10139
_diffrn_reflns_theta_full 26.39
_diffrn_reflns_theta_max 26.39
_diffrn_reflns_theta_min 1.98
_diffrn_standards_decay_% 0
_diffrn_standards_number 0
_exptl_absorpt_coefficient_mu 1.832
_exptl_absorpt_correction_T_max 0.774
_exptl_absorpt_correction_T_min 0.650
_exptl_absorpt_correction_type multi-scan
_exptl_absorpt_process_details '(SADABS; Sheldrick, 1996)'
_exptl_crystal_colour brown
_exptl_crystal_density_diffrn 1.579
_exptl_crystal_density_method 'not measured'
_exptl_crystal_description Block
_exptl_crystal_F_000 856
_exptl_crystal_size_max 0.22
_exptl_crystal_size_mid 0.16
_exptl_crystal_size_min 0.14
_refine_diff_density_max 0.343
_refine_diff_density_min -0.248
_refine_ls_abs_structure_details 'Flack (1983); 1529 Friedel pairs'
_refine_ls_abs_structure_Flack -0.015(13)
_refine_ls_extinction_method none
_refine_ls_goodness_of_fit_ref 0.985
_refine_ls_hydrogen_treatment constr
_refine_ls_matrix_type full
_refine_ls_number_parameters 208
_refine_ls_number_reflns 3615
_refine_ls_number_restraints 0
_refine_ls_restrained_S_all 0.985
_refine_ls_R_factor_all 0.0668
_refine_ls_R_factor_gt 0.0366
_refine_ls_shift/su_max 0.001
_refine_ls_shift/su_mean <0.001
_refine_ls_structure_factor_coef Fsqd
_refine_ls_weighting_details 'calc w=1/[\s^2^(Fo^2^)+(0.0127P)^2^] where P=(Fo^2^+2Fc^2^)/3'
_refine_ls_weighting_scheme calc
_refine_ls_wR_factor_gt 0.0551
_refine_ls_wR_factor_ref 0.0623
_reflns_number_gt 2630
_reflns_number_total 3615
_reflns_threshold_expression 'I > 2\s(I)'
_cod_data_source_file ci6651.cif
_cod_data_source_block I
_cod_depositor_comments
;
The following automatic conversions were performed:
'_symmetry_cell_setting' value 'Orthorhombic' changed to 'orthorhombic'
according to '/home/saulius/struct/CIF-dictionaries/cif_core.dic'
dictionary named 'cif_core.dic' version 2.4.1 from 2010-06-29.

Automatic conversion script
Id: cif_fix_enum 1527 2010-12-29 10:47:43Z saulius 

The following automatic conversions were performed:

'_symmetry_cell_setting' value 'Orthorhombic' changed to
'orthorhombic' according to
/home/saulius/struct/CIF-dictionaries/cif_core.dic dictionary named
'cif_core.dic' version 2.4.1 from 2010-06-29.

Automatic conversion script
Id: cif_fix_values 1715 2011-07-08 13:25:40Z adriana 
;
_cod_database_code 2206916
_cod_database_fobs_code 2206916

loop_
_symmetry_equiv_pos_as_xyz
'x, y, z'
'-x+1/2, -y, z+1/2'
'-x, y+1/2, -z+1/2'
'x+1/2, -y+1/2, -z'

loop_
_atom_site_label
_atom_site_fract_x
_atom_site_fract_y
_atom_site_fract_z
_atom_site_U_iso_or_equiv
_atom_site_adp_type
_atom_site_calc_flag
_atom_site_refinement_flags
_atom_site_occupancy
_atom_site_type_symbol
Zn1 0.07466(5) 0.66430(3) 0.34702(3) 0.03838(12) Uani d . 1 Zn
Cl1 0.18937(13) 0.79383(8) 0.28107(7) 0.0584(3) Uani d . 1 Cl
Cl2 0.06791(12) 0.67910(8) 0.48658(6) 0.0554(3) Uani d . 1 Cl
Cl3 -0.16608(11) 0.62738(7) 0.29015(7) 0.0514(3) Uani d . 1 Cl
N1 0.5183(3) 0.5658(2) 0.4705(2) 0.0392(8) Uani d . 1 N
N2 0.6904(4) 0.5165(2) 0.56160(19) 0.0418(8) Uani d . 1 N
N3 0.2225(3) 0.5421(2) 0.31809(17) 0.0342(7) Uani d . 1 N
N4 0.9282(4) 0.4088(2) 0.4814(2) 0.0535(8) Uani d . 1 N
C1 0.6708(4) 0.5712(3) 0.4933(2) 0.0411(10) Uani d . 1 C
H1 0.7507 0.6073 0.4660 0.049 Uiso calc R 1 H
C2 0.4394(5) 0.5048(3) 0.5258(3) 0.0540(11) Uani d . 1 C
H2 0.3308 0.4886 0.5246 0.065 Uiso calc R 1 H
C3 0.5462(5) 0.4733(3) 0.5812(3) 0.0539(11) Uani d . 1 C
H3 0.5267 0.4298 0.6254 0.065 Uiso calc R 1 H
C4 0.4481(4) 0.6128(3) 0.3965(2) 0.0423(10) Uani d . 1 C
H4A 0.5301 0.6503 0.3669 0.051 Uiso calc R 1 H
H4B 0.3644 0.6590 0.4133 0.051 Uiso calc R 1 H
C5 0.3784(4) 0.5342(2) 0.3394(2) 0.0362(9) Uani d . 1 C
C6 0.4711(4) 0.4553(3) 0.3124(3) 0.0470(11) Uani d . 1 C
H6 0.5780 0.4505 0.3288 0.056 Uiso calc R 1 H
C7 0.4052(5) 0.3840(3) 0.2616(3) 0.0532(11) Uani d . 1 C
H7 0.4673 0.3311 0.2422 0.064 Uiso calc R 1 H
C8 0.2470(5) 0.3918(3) 0.2397(3) 0.0553(12) Uani d . 1 C
H8 0.1992 0.3440 0.2056 0.066 Uiso calc R 1 H
C9 0.1603(5) 0.4715(3) 0.2690(2) 0.0456(10) Uani d . 1 C
H9 0.0527 0.4765 0.2539 0.055 Uiso calc R 1 H
C10 0.8431(4) 0.5002(3) 0.6042(2) 0.0461(11) Uani d . 1 C
H10A 0.8225 0.4819 0.6619 0.055 Uiso calc R 1 H
H10B 0.9038 0.5621 0.6043 0.055 Uiso calc R 1 H
C11 0.9428(5) 0.4193(3) 0.5633(2) 0.0429(10) Uani d . 1 C
C12 1.0475(5) 0.3641(3) 0.6108(3) 0.0606(12) Uani d . 1 C
H12 1.0527 0.3731 0.6684 0.073 Uiso calc R 1 H
C13 1.1433(6) 0.2961(4) 0.5723(4) 0.0850(16) Uani d . 1 C
H13 1.2149 0.2575 0.6032 0.102 Uiso calc R 1 H
C14 1.1327(5) 0.2850(4) 0.4862(4) 0.0777(16) Uani d . 1 C
H14 1.1989 0.2403 0.4580 0.093 Uiso calc R 1 H
C15 1.0227(5) 0.3413(4) 0.4438(3) 0.0646(13) Uani d . 1 C
H15 1.0129 0.3324 0.3863 0.078 Uiso calc R 1 H

loop_
_atom_site_aniso_label
_atom_site_aniso_U_11
_atom_site_aniso_U_22
_atom_site_aniso_U_33
_atom_site_aniso_U_12
_atom_site_aniso_U_13
_atom_site_aniso_U_23
Zn1 0.0305(2) 0.0366(2) 0.0480(3) 0.0008(2) -0.0005(2) -0.0060(2)
Cl1 0.0526(7) 0.0502(7) 0.0723(8) -0.0096(5) 0.0019(6) 0.0103(6)
Cl2 0.0549(6) 0.0620(7) 0.0494(6) -0.0098(6) 0.0096(6) -0.0156(5)
Cl3 0.0333(5) 0.0563(7) 0.0647(7) -0.0006(5) -0.0071(5) -0.0126(6)
N1 0.0315(18) 0.043(2) 0.044(2) -0.0023(14) -0.0033(15) -0.0010(17)
N2 0.042(2) 0.044(2) 0.039(2) -0.0014(16) -0.0025(17) -0.0040(17)
N3 0.0320(17) 0.0343(18) 0.0362(19) 0.0023(13) -0.0003(14) -0.0040(15)
N4 0.061(2) 0.053(2) 0.047(2) 0.006(2) 0.005(2) 0.0003(18)
C1 0.034(2) 0.044(2) 0.046(2) 0.0008(19) -0.002(2) 0.002(2)
C2 0.036(2) 0.072(3) 0.055(3) -0.016(2) 0.009(3) 0.006(2)
C3 0.056(3) 0.068(3) 0.038(2) -0.003(2) 0.007(3) 0.006(2)
C4 0.032(2) 0.039(2) 0.056(3) -0.0009(18) -0.010(2) 0.002(2)
C5 0.035(2) 0.034(2) 0.040(2) -0.0009(15) 0.0034(18) -0.001(2)
C6 0.030(2) 0.048(3) 0.063(3) 0.0090(18) 0.0030(19) -0.002(2)
C7 0.049(3) 0.038(2) 0.072(3) 0.007(2) 0.007(2) -0.011(2)
C8 0.052(3) 0.047(3) 0.067(3) -0.005(2) -0.004(2) -0.019(2)
C9 0.038(2) 0.047(3) 0.052(3) 0.002(2) -0.010(2) -0.009(2)
C10 0.047(2) 0.057(3) 0.034(2) 0.002(2) -0.012(2) 0.001(2)
C11 0.044(2) 0.039(2) 0.046(3) -0.004(2) 0.005(2) 0.0031(19)
C12 0.061(3) 0.065(3) 0.055(3) 0.013(2) -0.010(2) 0.003(2)
C13 0.072(3) 0.072(4) 0.111(5) 0.021(3) -0.015(4) 0.008(4)
C14 0.054(3) 0.063(3) 0.117(5) 0.013(2) 0.010(3) -0.014(4)
C15 0.069(3) 0.058(3) 0.067(3) -0.005(3) 0.013(2) -0.013(3)

loop_
_atom_type_symbol
_atom_type_description
_atom_type_scat_dispersion_real
_atom_type_scat_dispersion_imag
_atom_type_scat_source
C C 0.0033 0.0016 'International Tables Vol C Tables 4.2.6.8 and 6.1.1.4'
H H 0.0000 0.0000 'International Tables Vol C Tables 4.2.6.8 and 6.1.1.4'
N N 0.0061 0.0033 'International Tables Vol C Tables 4.2.6.8 and 6.1.1.4'
Cl Cl 0.1484 0.1585 'International Tables Vol C Tables 4.2.6.8 and 6.1.1.4'
Zn Zn 0.2839 1.4301 'International Tables Vol C Tables 4.2.6.8 and 6.1.1.4'

loop_
_geom_angle_atom_site_label_1
_geom_angle_atom_site_label_2
_geom_angle_atom_site_label_3
_geom_angle
_geom_angle_publ_flag
N3 Zn1 Cl2 107.64(8) y
N3 Zn1 Cl1 104.47(8) y
Cl2 Zn1 Cl1 114.22(4) y
N3 Zn1 Cl3 105.14(8) y
Cl2 Zn1 Cl3 113.48(4) y
Cl1 Zn1 Cl3 111.00(4) y
C1 N1 C2 108.3(3) ?
C1 N1 C4 125.6(3) ?
C2 N1 C4 126.0(3) ?
C1 N2 C3 108.3(3) ?
C1 N2 C10 125.0(3) ?
C3 N2 C10 126.5(3) ?
C9 N3 C5 117.9(3) ?
C9 N3 Zn1 117.1(2) ?
C5 N3 Zn1 124.8(2) ?
C11 N4 C15 117.5(4) ?
N1 C1 N2 108.3(4) ?
N1 C1 H1 125.8 ?
N2 C1 H1 125.8 ?
C3 C2 N1 107.4(4) ?
C3 C2 H2 126.3 ?
N1 C2 H2 126.3 ?
C2 C3 N2 107.5(4) ?
C2 C3 H3 126.2 ?
N2 C3 H3 126.2 ?
N1 C4 C5 110.0(3) ?
N1 C4 H4A 109.7 ?
C5 C4 H4A 109.7 ?
N1 C4 H4B 109.7 ?
C5 C4 H4B 109.7 ?
H4A C4 H4B 108.2 ?
N3 C5 C6 121.4(3) ?
N3 C5 C4 117.9(3) ?
C6 C5 C4 120.6(3) ?
C7 C6 C5 119.8(3) ?
C7 C6 H6 120.1 ?
C5 C6 H6 120.1 ?
C8 C7 C6 119.0(4) ?
C8 C7 H7 120.5 ?
C6 C7 H7 120.5 ?
C7 C8 C9 118.6(4) ?
C7 C8 H8 120.7 ?
C9 C8 H8 120.7 ?
N3 C9 C8 123.3(4) ?
N3 C9 H9 118.4 ?
C8 C9 H9 118.4 ?
N2 C10 C11 112.5(3) ?
N2 C10 H10A 109.1 ?
C11 C10 H10A 109.1 ?
N2 C10 H10B 109.1 ?
C11 C10 H10B 109.1 ?
H10A C10 H10B 107.8 ?
N4 C11 C12 123.4(4) ?
N4 C11 C10 116.9(3) ?
C12 C11 C10 119.6(4) ?
C13 C12 C11 118.9(4) ?
C13 C12 H12 120.5 ?
C11 C12 H12 120.5 ?
C12 C13 C14 118.9(5) ?
C12 C13 H13 120.6 ?
C14 C13 H13 120.6 ?
C15 C14 C13 118.5(5) ?
C15 C14 H14 120.8 ?
C13 C14 H14 120.8 ?
N4 C15 C14 122.9(4) ?
N4 C15 H15 118.6 ?
C14 C15 H15 118.6 ?

loop_
_geom_bond_atom_site_label_1
_geom_bond_atom_site_label_2
_geom_bond_distance
_geom_bond_publ_flag
Zn1 N3 2.099(3) y
Zn1 Cl2 2.2393(11) y
Zn1 Cl1 2.2424(11) y
Zn1 Cl3 2.2548(11) y
N1 C1 1.323(4) ?
N1 C2 1.370(4) ?
N1 C4 1.462(4) ?
N2 C1 1.324(4) ?
N2 C3 1.368(4) ?
N2 C10 1.458(4) ?
N3 C9 1.333(4) ?
N3 C5 1.346(4) ?
N4 C11 1.321(5) ?
N4 C15 1.340(5) ?
C1 H1 0.93 ?
C2 C3 1.323(5) ?
C2 H2 0.93 ?
C3 H3 0.93 ?
C4 C5 1.509(5) ?
C4 H4A 0.97 ?
C4 H4B 0.97 ?
C5 C6 1.376(4) ?
C6 C7 1.368(5) ?
C6 H6 0.93 ?
C7 C8 1.366(5) ?
C7 H7 0.93 ?
C8 C9 1.371(5) ?
C8 H8 0.93 ?
C9 H9 0.93 ?
C10 C11 1.513(5) ?
C10 H10A 0.97 ?
C10 H10B 0.97 ?
C11 C12 1.371(5) ?
C12 C13 1.358(6) ?
C12 H12 0.93 ?
C13 C14 1.387(7) ?
C13 H13 0.93 ?
C14 C15 1.366(6) ?
C14 H14 0.93 ?
C15 H15 0.93 ?

loop_
_geom_hbond_atom_site_label_D
_geom_hbond_atom_site_label_H
_geom_hbond_atom_site_label_A
_geom_hbond_site_symmetry_A
_geom_hbond_distance_DH
_geom_hbond_distance_HA
_geom_hbond_distance_DA
_geom_hbond_angle_DHA
C1 H1 Cl2 1_655 0.93 2.83 3.608(4) 142
C4 H4A Cl3 1_655 0.97 2.83 3.638(3) 142
C4 H4B Cl2 . 0.97 2.74 3.588(4) 146
C9 H9 Cl3 . 0.93 2.78 3.442(4) 129
C10 H10B Cl2 1655 0.97 2.80 3.573(4) 137

loop_
_geom_torsion_atom_site_label_1
_geom_torsion_atom_site_label_2
_geom_torsion_atom_site_label_3
_geom_torsion_atom_site_label_4
_geom_torsion
Cl2 Zn1 N3 C9 126.2(2)
Cl1 Zn1 N3 C9 -112.0(2)
Cl3 Zn1 N3 C9 4.9(3)
Cl2 Zn1 N3 C5 -59.8(3)
Cl1 Zn1 N3 C5 62.0(3)
Cl3 Zn1 N3 C5 178.9(3)
C2 N1 C1 N2 -0.6(4)
C4 N1 C1 N2 -177.7(3)
C3 N2 C1 N1 1.5(4)
C10 N2 C1 N1 177.5(3)
C1 N1 C2 C3 -0.5(5)
C4 N1 C2 C3 176.6(4)
N1 C2 C3 N2 1.4(5)
C1 N2 C3 C2 -1.8(5)
C10 N2 C3 C2 -177.7(3)
C1 N1 C4 C5 119.3(4)
C2 N1 C4 C5 -57.3(5)
C9 N3 C5 C6 -0.8(5)
Zn1 N3 C5 C6 -174.7(3)
C9 N3 C5 C4 -178.7(3)
Zn1 N3 C5 C4 7.3(4)
N1 C4 C5 N3 123.9(3)
N1 C4 C5 C6 -54.0(5)
N3 C5 C6 C7 1.3(6)
C4 C5 C6 C7 179.2(3)
C5 C6 C7 C8 -1.2(6)
C6 C7 C8 C9 0.6(7)
C5 N3 C9 C8 0.2(5)
Zn1 N3 C9 C8 174.6(3)
C7 C8 C9 N3 -0.1(6)
C1 N2 C10 C11 -81.5(4)
C3 N2 C10 C11 93.8(4)
C15 N4 C11 C12 -0.8(6)
C15 N4 C11 C10 176.2(3)
N2 C10 C11 N4 31.7(5)
N2 C10 C11 C12 -151.1(4)
N4 C11 C12 C13 1.0(6)
C10 C11 C12 C13 -175.9(4)
C11 C12 C13 C14 0.3(7)
C12 C13 C14 C15 -1.8(7)
C11 N4 C15 C14 -0.8(6)
C13 C14 C15 N4 2.1(7)
